data_7061262
loop_
_publ_author_name
'Bhunia, Pradip'
'Maity, Souvik'
'Mayans, J\'ulia'
'Ghosh, Ashutosh'

_publ_section_title
;
 Templated synthesis of Ni(ii) complexes of unsymmetrical Schiff base
 ligands derived from 1,3-diamino-2-propanol: structural diversity and
 magnetic properties
;
_journal_issue 9
_journal_name_full 'New Journal of Chemistry'
_journal_page_first 4363
_journal_page_last 4372
_journal_paper_doi 10.1039/D1NJ05638G
_journal_volume 46
_journal_year 2022
_chemical_formula_moiety 'C56.4 H58.81 N10 Ni6 O16, 23[CH4O]'
_chemical_formula_sum 'C56.4 H58.81 N10 Ni6 O16'
_chemical_formula_weight 1485.03
_space_group_crystal_system monoclinic
_space_group_IT_number 14
_space_group_name_Hall '-P 2ybc'
_space_group_name_H-M_alt 'P 1 21/c 1'
_atom_sites_solution_hydrogens geom
_audit_creation_date 2022-01-24
_audit_creation_method
;
Olex2 1.2
(compiled 2018.05.29 svn.r3508 for OlexSys, GUI svn.r5506)
;
_audit_update_record
;
2022-01-26 deposited with the CCDC.	2022-01-28 downloaded from the CCDC.
;
_cell_angle_alpha 90
_cell_angle_beta 99.674(5)
_cell_angle_gamma 90
_cell_formula_units_Z 4
_cell_length_a 28.199(4)
_cell_length_b 15.467(2)
_cell_length_c 17.513(2)
_cell_measurement_reflns_used 9588
_cell_measurement_temperature 296(2)
_cell_measurement_theta_max 24.74
_cell_measurement_theta_min 2.35
_cell_volume 7529.7(17)
_computing_cell_refinement 'Bruker SAINT'
_computing_data_collection 'Bruker APEX2'
_computing_data_reduction 'Bruker SAINT'
_computing_molecular_graphics 'Olex2 (Dolomanov et al., 2009)'
_computing_publication_material 'Olex2 (Dolomanov et al., 2009)'
_computing_structure_refinement 'ShelXL (Sheldrick, 2015)'
_computing_structure_solution 'SHELXT 2014/4 (Sheldrick, 2014)'
_diffrn_ambient_temperature 296.15
_diffrn_measured_fraction_theta_full 0.966
_diffrn_measured_fraction_theta_max 0.966
_diffrn_measurement_device_type 'Bruker APEX-II CCD'
_diffrn_measurement_method '\f and \w scans'
_diffrn_radiation_type MoK\a
_diffrn_radiation_wavelength 0.71073
_diffrn_reflns_av_R_equivalents 0.0683
_diffrn_reflns_av_unetI/netI 0.0873
_diffrn_reflns_Laue_measured_fraction_full 0.966
_diffrn_reflns_Laue_measured_fraction_max 0.966
_diffrn_reflns_limit_h_max 33
_diffrn_reflns_limit_h_min -32
_diffrn_reflns_limit_k_max 18
_diffrn_reflns_limit_k_min -18
_diffrn_reflns_limit_l_max 17
_diffrn_reflns_limit_l_min -20
_diffrn_reflns_number 35077
_diffrn_reflns_point_group_measured_fraction_full 0.966
_diffrn_reflns_point_group_measured_fraction_max 0.966
_diffrn_reflns_theta_full 24.999
_diffrn_reflns_theta_max 24.999
_diffrn_reflns_theta_min 1.465
_exptl_absorpt_coefficient_mu 1.531
_exptl_absorpt_correction_T_max 0.801
_exptl_absorpt_correction_T_min 0.549
_exptl_absorpt_correction_type empirical
_exptl_absorpt_process_details SADABS
_exptl_crystal_colour RED
_exptl_crystal_density_diffrn 1.310
_exptl_crystal_description BLOCK
_exptl_crystal_F_000 3053
_exptl_crystal_size_max 0.41
_exptl_crystal_size_mid 0.32
_exptl_crystal_size_min 0.15
_refine_diff_density_max 0.810
_refine_diff_density_min -0.610
_refine_diff_density_rms 0.083
_refine_ls_extinction_method none
_refine_ls_goodness_of_fit_ref 0.974
_refine_ls_hydrogen_treatment constr
_refine_ls_matrix_type full
_refine_ls_number_parameters 813
_refine_ls_number_reflns 12824
_refine_ls_number_restraints 0
_refine_ls_restrained_S_all 0.974
_refine_ls_R_factor_all 0.1014
_refine_ls_R_factor_gt 0.0547
_refine_ls_shift/su_max 0.001
_refine_ls_shift/su_mean 0.000
_refine_ls_structure_factor_coef Fsqd
_refine_ls_weighting_details 'w=1/[\s^2^(Fo^2^)+(0.0771P)^2^] where P=(Fo^2^+2Fc^2^)/3'
_refine_ls_weighting_scheme calc
_refine_ls_wR_factor_gt 0.1328
_refine_ls_wR_factor_ref 0.1586
_reflns_Friedel_coverage 0.000
_reflns_number_gt 7120
_reflns_number_total 12824
_reflns_threshold_expression 'I > 2\s(I)'
_cod_data_source_file d1nj05638g2.cif
_cod_data_source_block 3
_cod_depositor_comments
;
The following automatic conversions were performed:

data item '_exptl_absorpt_correction_type' value 'EMPIRICAL' was
changed to 'empirical' in accordance with the
/home/data/users/saulius/crontab/automatic-downloads/rss-feeds/RSC/lib/dictionaries/cif_core.dic
dictionary named 'cif_core.dic' version 2.4.2 last updated on
2011-04-26.

Automatic conversion script
Id: cif_fix_values 7556 2019-12-06 15:28:31Z antanas 

 Adding full bibliography for 7061260--7061262.cif.
;
_cod_original_formula_sum 'C56.40 H58.81 N10 Ni6 O16'
_cod_database_code 7061262
_shelx_shelxl_version_number 2018/3
_shelx_space_group_comment
;
The symmetry employed for this shelxl refinement is uniquely defined
by the following loop, which should always be used as a source of
symmetry information in preference to the above space-group names.
They are only intended as comments.
;
_olex2_refinement_description
;
1. Fixed Uiso
 At 1.2 times of:
  All C(H) groups, All C(H,H) groups, All N(H,H) groups
 At 1.5 times of:
  All C(H,H,H) groups
2. Others
 Sof(H58)=1-FVAR(1)
 Sof(C2)=Sof(H2A)=Sof(H2B)=Sof(H2C)=FVAR(1)
 Sof(H118)=1-FVAR(2)
 Sof(C7)=Sof(H7A)=Sof(H7B)=Sof(H7C)=FVAR(2)
 Fixed Sof: H84(0.75) H24(0.75) H18(0.25) H78(0.25) C91(0.75) H91A(0.75)
 H91B(0.75) H91C(0.75) C31(0.75) H31A(0.75) H31B(0.75) H31C(0.75) C8(0.25)
 H8A(0.25) H8B(0.25) H8C(0.25) C32(0.25) H32A(0.25) H32B(0.25) H32C(0.25)
 Fixed Uiso: C8(0.1) C32(0.1) C2(0.1) C7(0.1)
3.a Ternary CH refined with riding coordinates:
 C121(H121), C61(H61), C21(H21), C81(H81)
3.b Secondary CH2 refined with riding coordinates:
 N63(H63A,H63B), N123(H12A,H12B), C62(H62A,H62B), C122(H12C,H12D), C22(H22A,
 H22B), C60(H60A,H60B), C120(H12E,H12F), C82(H82A,H82B), C20(H20A,H20B),
 C80(H80A,H80B)
3.c Aromatic/amide H refined with riding coordinates:
 C89(H89), C84(H84), C118(H118), C58(H58), C86(H86), C29(H29), C24(H24),
 C113(H113), C88(H88), C18(H18), C87(H87), C116(H116), C56(H56), C26(H26),
 C53(H53), C115(H115), C54(H54), C28(H28), C27(H27), C55(H55), C73(H73),
 C114(H114), C78(H78), C74(H74), C76(H76), C75(H75), C13(H13), C16(H16),
 C15(H15), C14(H14)
3.d Idealised Me refined as rotating group:
 C91(H91A,H91B,H91C), C31(H31A,H31B,H31C), C8(H8A,H8B,H8C), C32(H32A,H32B,
 H32C), C2(H2A,H2B,H2C), C7(H7A,H7B,H7C)
;
_smtbx_masks_special_details
;
A solvent mask was calculated and 408 electrons were 
found in a volume of 2572\%A^3^ in 1 void per unit cell. 
This is consistent with the presence of 23[CH4O] per Formula Unit 
which account for 414 electrons per unit cell.
loop_
  _smtbx_masks_void_nr
  _smtbx_masks_void_average_x
  _smtbx_masks_void_average_y
  _smtbx_masks_void_average_z
  _smtbx_masks_void_volume
  _smtbx_masks_void_count_electrons
  _smtbx_masks_void_content
 1 -0.453 0.000 0.047 1286.1 203.7 '23 MeOH'
 2 -0.607 0.500 -0.607 1286.1 203.7 '23 MeOH'

_smtbx_masks_void_probe_radius     1.2
_smtbx_masks_void_truncation_radius  1.2
;
_olex2_submission_special_instructions 'No special instructions were received'

loop_
_space_group_symop_operation_xyz
'x, y, z'
'-x, y+1/2, -z+1/2'
'-x, -y, -z'
'x, -y-1/2, z-1/2'

loop_
_atom_site_label
_atom_site_type_symbol
_atom_site_fract_x
_atom_site_fract_y
_atom_site_fract_z
_atom_site_U_iso_or_equiv
_atom_site_adp_type
_atom_site_occupancy
_atom_site_site_symmetry_order
_atom_site_calc_flag
_atom_site_refinement_flags_posn
_atom_site_refinement_flags_adp
_atom_site_refinement_flags_occupancy
_atom_site_disorder_assembly
_atom_site_disorder_group
Ni6 Ni 0.76458(2) 0.56327(4) 0.27932(4) 0.0417(2) Uani 1 1 d . . . . .
Ni5 Ni 0.68947(2) 0.43877(4) 0.30877(4) 0.0434(2) Uani 1 1 d . . . . .
Ni2 Ni 0.79342(2) 0.43348(4) 0.42220(4) 0.0418(2) Uani 1 1 d . . . . .
Ni3 Ni 0.72648(2) 0.57672(4) 0.44120(4) 0.0466(2) Uani 1 1 d . . . . .
Ni1 Ni 0.90938(2) 0.48592(5) 0.47028(4) 0.0494(2) Uani 1 1 d . . . . .
Ni4 Ni 0.57421(3) 0.51083(5) 0.26065(5) 0.0582(2) Uani 1 1 d . . . . .
O91 O 0.76234(11) 0.42785(18) 0.30241(19) 0.0367(8) Uani 1 1 d . . . . .
O121 O 0.69884(11) 0.57019(18) 0.32271(19) 0.0409(9) Uani 1 1 d . . . . .
O61 O 0.79124(11) 0.56396(19) 0.39842(19) 0.0400(8) Uani 1 1 d . . . . .
O31 O 0.72036(12) 0.44058(19) 0.42907(19) 0.0416(9) Uani 1 1 d . . . . .
O41 O 0.86439(12) 0.4102(2) 0.4193(2) 0.0503(10) Uani 1 1 d . . . . .
O111 O 0.82644(13) 0.5709(2) 0.2418(2) 0.0512(10) Uani 1 1 d . . . . .
O141 O 0.67309(14) 0.4462(2) 0.1869(2) 0.0568(11) Uani 1 1 d . . . . .
O131 O 0.81114(15) 0.4509(3) 0.5422(2) 0.0602(11) Uani 1 1 d . . . . .
O142 O 0.73274(14) 0.5286(2) 0.1645(2) 0.0603(11) Uani 1 1 d . . . . .
O11 O 0.95112(13) 0.5678(2) 0.5162(2) 0.0603(11) Uani 1 1 d . . . . .
O101 O 0.61717(12) 0.4328(2) 0.3139(2) 0.0571(10) Uani 1 1 d . . . . .
O51 O 0.66638(14) 0.6011(2) 0.4773(2) 0.0639(11) Uani 1 1 d . . . . .
N83 N 0.68203(16) 0.3105(3) 0.3025(3) 0.0519(12) Uani 1 1 d . . . . .
O132 O 0.75842(16) 0.5512(3) 0.5590(2) 0.0663(12) Uani 1 1 d . . . . .
N144 N 0.69820(19) 0.4781(3) 0.1404(3) 0.0544(13) Uani 1 1 d . . . . .
N119 N 0.74808(16) 0.6853(3) 0.2475(3) 0.0494(12) Uani 1 1 d . . . . .
N59 N 0.74922(17) 0.6983(3) 0.4612(3) 0.0512(12) Uani 1 1 d . . . . .
O143 O 0.68873(18) 0.4598(3) 0.0716(3) 0.0805(14) Uani 1 1 d . . . . .
N23 N 0.79272(17) 0.3061(3) 0.4391(3) 0.0501(12) Uani 1 1 d . . . . .
N63 N 0.89287(15) 0.5659(3) 0.3873(3) 0.0527(12) Uani 1 1 d . . . . .
H63A H 0.919819 0.580930 0.370539 0.063 Uiso 1 1 calc R . . . .
H63B H 0.874412 0.538490 0.348573 0.063 Uiso 1 1 calc R . . . .
N134 N 0.7906(2) 0.4965(3) 0.5862(3) 0.0641(15) Uani 1 1 d . . . . .
O71 O 0.53536(15) 0.5945(3) 0.2122(3) 0.0801(14) Uani 1 1 d . . . . .
N19 N 0.92481(15) 0.4032(3) 0.5464(3) 0.0518(12) Uani 1 1 d . . . . .
N123 N 0.59890(16) 0.5962(3) 0.3348(3) 0.0584(13) Uani 1 1 d . . . . .
H12A H 0.574065 0.620178 0.352170 0.070 Uiso 1 1 calc R . . . .
H12B H 0.616546 0.569354 0.374686 0.070 Uiso 1 1 calc R . . . .
C90 C 0.77821(19) 0.3627(3) 0.2607(3) 0.0426(13) Uani 1 1 d . . . . .
C121 C 0.67063(17) 0.6345(3) 0.2773(3) 0.0458(14) Uani 1 1 d . . . . .
H121 H 0.658625 0.609556 0.226262 0.055 Uiso 1 1 calc R . . . .
O133 O 0.8011(2) 0.4890(3) 0.6572(3) 0.1042(19) Uani 1 1 d . . . . .
C61 C 0.82324(18) 0.6282(3) 0.4378(3) 0.0447(14) Uani 1 1 d . . . . .
H61 H 0.833441 0.608592 0.491300 0.054 Uiso 1 1 calc R . . . .
C62 C 0.86806(19) 0.6451(3) 0.4032(3) 0.0501(15) Uani 1 1 d . . . . .
H62A H 0.859265 0.677185 0.355367 0.060 Uiso 1 1 calc R . . . .
H62B H 0.889919 0.680686 0.438705 0.060 Uiso 1 1 calc R . . . .
C89 C 0.8210(2) 0.3734(4) 0.2325(3) 0.0555(16) Uani 1 1 d . . . . .
H89 H 0.837096 0.426063 0.239561 0.067 Uiso 1 1 calc R . . . .
N79 N 0.54913(19) 0.4226(3) 0.1959(3) 0.0759(16) Uani 1 1 d . . . . .
C122 C 0.62811(19) 0.6662(3) 0.3108(3) 0.0581(16) Uani 1 1 d . . . . .
H12C H 0.639478 0.702579 0.355190 0.070 Uiso 1 1 calc R . . . .
H12D H 0.608052 0.701502 0.272416 0.070 Uiso 1 1 calc R . . . .
C85 C 0.75480(19) 0.2820(3) 0.2496(3) 0.0485(14) Uani 1 1 d . . . . .
C30 C 0.7013(2) 0.3837(4) 0.4766(3) 0.0517(15) Uani 1 1 d . . . . .
C84 C 0.7097(2) 0.2592(4) 0.2746(3) 0.0561(16) Uani 1 1 d . . . . .
H84 H 0.700293 0.201511 0.269558 0.067 Uiso 0.75 1 calc R . P A 1
C22 C 0.8359(2) 0.2641(4) 0.4189(4) 0.0620(17) Uani 1 1 d . . . . .
H22A H 0.830922 0.251456 0.363912 0.074 Uiso 1 1 calc R . . . .
H22B H 0.841875 0.210044 0.447007 0.074 Uiso 1 1 calc R . . . .
C118 C 0.7716(2) 0.7347(4) 0.2092(3) 0.0570(16) Uani 1 1 d . . . . .
H118 H 0.757471 0.787310 0.192832 0.068 Uiso 0.820(11) 1 calc R . P B 1
C112 C 0.8427(2) 0.6359(4) 0.2063(3) 0.0522(15) Uani 1 1 d . . . . .
C117 C 0.8182(2) 0.7168(4) 0.1887(3) 0.0542(16) Uani 1 1 d . . . . .
C17 C 0.9791(2) 0.4901(4) 0.6343(4) 0.0606(17) Uani 1 1 d . . . . .
C60 C 0.7960(2) 0.7125(3) 0.4405(3) 0.0534(15) Uani 1 1 d . . . . .
H60A H 0.814451 0.750961 0.478003 0.064 Uiso 1 1 calc R . . . .
H60B H 0.792253 0.740264 0.390149 0.064 Uiso 1 1 calc R . . . .
C52 C 0.6535(2) 0.6732(4) 0.5084(3) 0.0586(16) Uani 1 1 d . . . . .
C58 C 0.7272(2) 0.7580(4) 0.4945(3) 0.0603(17) Uani 1 1 d . . . . .
H58 H 0.743108 0.810449 0.504428 0.072 Uiso 0.777(11) 1 calc R . P C 1
C86 C 0.7760(2) 0.2170(4) 0.2114(3) 0.0623(17) Uani 1 1 d . . . . .
H86 H 0.760460 0.163985 0.203424 0.075 Uiso 1 1 calc R . . . .
C57 C 0.6816(2) 0.7510(4) 0.5169(3) 0.0600(17) Uani 1 1 d . . . . .
C120 C 0.7024(2) 0.7125(3) 0.2656(3) 0.0561(16) Uani 1 1 d . . . . .
H12E H 0.685916 0.748116 0.223827 0.067 Uiso 1 1 calc R . . . .
H12F H 0.707607 0.747144 0.312434 0.067 Uiso 1 1 calc R . . . .
C21 C 0.8783(2) 0.3236(3) 0.4398(3) 0.0563(16) Uani 1 1 d . . . . .
H21 H 0.903808 0.305965 0.411342 0.068 Uiso 1 1 calc R . . . .
C29 C 0.6603(2) 0.4093(4) 0.5046(4) 0.0737(19) Uani 1 1 d . . . . .
H29 H 0.647399 0.463938 0.492536 0.088 Uiso 1 1 calc R . . . .
C24 C 0.7638(2) 0.2661(4) 0.4714(4) 0.0630(18) Uani 1 1 d . . . . .
H24 H 0.770149 0.207979 0.482091 0.076 Uiso 0.75 1 calc R . P D 1
C113 C 0.8880(2) 0.6284(4) 0.1846(4) 0.075(2) Uani 1 1 d . . . . .
H113 H 0.905154 0.577219 0.195173 0.090 Uiso 1 1 calc R . . . .
C82 C 0.6374(2) 0.2807(4) 0.3245(4) 0.0647(17) Uani 1 1 d . . . . .
H82A H 0.641623 0.272874 0.380144 0.078 Uiso 1 1 calc R . . . .
H82B H 0.628260 0.225540 0.299933 0.078 Uiso 1 1 calc R . . . .
C25 C 0.7205(2) 0.3020(4) 0.4945(3) 0.0559(16) Uani 1 1 d . . . . .
C88 C 0.8402(2) 0.3071(4) 0.1941(4) 0.0691(18) Uani 1 1 d . . . . .
H88 H 0.868225 0.316654 0.173957 0.083 Uiso 1 1 calc R . . . .
C18 C 0.9531(2) 0.4110(4) 0.6104(4) 0.0691(18) Uani 1 1 d . . . . .
H18 H 0.957407 0.363681 0.643614 0.083 Uiso 0.25 1 calc R . P E 2
C87 C 0.8186(3) 0.2278(4) 0.1853(4) 0.0730(19) Uani 1 1 d . . . . .
H87 H 0.832539 0.182436 0.162214 0.088 Uiso 1 1 calc R . . . .
C116 C 0.8401(2) 0.7804(4) 0.1511(4) 0.082(2) Uani 1 1 d . . . . .
H116 H 0.823753 0.832178 0.139184 0.098 Uiso 1 1 calc R . . . .
C20 C 0.8977(2) 0.3228(4) 0.5254(3) 0.0652(17) Uani 1 1 d . . . . .
H20A H 0.871390 0.318298 0.554374 0.078 Uiso 1 1 calc R . . . .
H20B H 0.918650 0.273243 0.538024 0.078 Uiso 1 1 calc R . . . .
C56 C 0.6626(3) 0.8235(4) 0.5501(4) 0.079(2) Uani 1 1 d . . . . .
H56 H 0.680671 0.874039 0.555958 0.095 Uiso 1 1 calc R . . . .
C72 C 0.5007(2) 0.5848(5) 0.1528(4) 0.079(2) Uani 1 1 d . . . . .
C26 C 0.6977(3) 0.2477(4) 0.5405(4) 0.079(2) Uani 1 1 d . . . . .
H26 H 0.710308 0.192844 0.552499 0.095 Uiso 1 1 calc R . . . .
C81 C 0.5984(2) 0.3475(4) 0.2988(4) 0.077(2) Uani 1 1 d . . . . .
H81 H 0.572829 0.338899 0.329734 0.092 Uiso 1 1 calc R . . . .
C53 C 0.6082(3) 0.6754(5) 0.5331(4) 0.084(2) Uani 1 1 d . . . . .
H53 H 0.588746 0.626467 0.527202 0.100 Uiso 1 1 calc R . . . .
C115 C 0.8840(3) 0.7713(5) 0.1309(4) 0.096(3) Uani 1 1 d . . . . .
H115 H 0.897510 0.815874 0.106122 0.116 Uiso 1 1 calc R . . . .
C54 C 0.5923(3) 0.7495(6) 0.5659(4) 0.093(2) Uani 1 1 d . . . . .
H54 H 0.562749 0.748499 0.582753 0.112 Uiso 1 1 calc R . . . .
C80 C 0.5767(3) 0.3421(4) 0.2169(4) 0.085(2) Uani 1 1 d . . . . .
H80A H 0.555425 0.292443 0.208313 0.102 Uiso 1 1 calc R . . . .
H80B H 0.601509 0.335669 0.185213 0.102 Uiso 1 1 calc R . . . .
C28 C 0.6383(3) 0.3533(6) 0.5510(4) 0.096(2) Uani 1 1 d . . . . .
H28 H 0.610927 0.370559 0.570031 0.115 Uiso 1 1 calc R . . . .
C27 C 0.6577(3) 0.2721(6) 0.5682(4) 0.090(3) Uani 1 1 d . . . . .
H27 H 0.643330 0.234343 0.598792 0.108 Uiso 1 1 calc R . . . .
C55 C 0.6187(3) 0.8232(6) 0.5742(4) 0.096(3) Uani 1 1 d . . . . .
H55 H 0.607332 0.872439 0.595671 0.116 Uiso 1 1 calc R . . . .
C73 C 0.4744(3) 0.6598(6) 0.1250(5) 0.100(3) Uani 1 1 d . . . . .
H73 H 0.482107 0.712652 0.149306 0.120 Uiso 1 1 calc R . . . .
C114 C 0.9081(3) 0.6946(5) 0.1478(4) 0.097(3) Uani 1 1 d . . . . .
H114 H 0.938409 0.687239 0.134352 0.116 Uiso 1 1 calc R . . . .
C78 C 0.5135(3) 0.4253(5) 0.1377(5) 0.109(3) Uani 1 1 d . . . . .
H78 H 0.504593 0.375548 0.109071 0.131 Uiso 0.25 1 calc R . P F 2
C77 C 0.4875(3) 0.5066(6) 0.1171(5) 0.112(3) Uani 1 1 d . . . . .
C74 C 0.4380(3) 0.6556(7) 0.0634(5) 0.130(4) Uani 1 1 d . . . . .
H74 H 0.422163 0.705994 0.044654 0.155 Uiso 1 1 calc R . . . .
C76 C 0.4493(3) 0.5057(7) 0.0553(6) 0.165(5) Uani 1 1 d . . . . .
H76 H 0.440562 0.453045 0.031283 0.198 Uiso 1 1 calc R . . . .
C75 C 0.4243(4) 0.5772(8) 0.0282(7) 0.172(5) Uani 1 1 d . . . . .
H75 H 0.398633 0.573731 -0.012743 0.206 Uiso 1 1 calc R . . . .
C91 C 0.4960(6) 0.3407(8) 0.0975(8) 0.224(10) Uani 0.75 1 d . . P G 1
H91A H 0.461506 0.341063 0.085542 0.337 Uiso 0.75 1 calc GR . P G 1
H91B H 0.506448 0.292988 0.131192 0.337 Uiso 0.75 1 calc GR . P G 1
H91C H 0.509032 0.334961 0.050514 0.337 Uiso 0.75 1 calc GR . P G 1
C12 C 0.97646(19) 0.5631(4) 0.5856(4) 0.0547(15) Uani 1 1 d . . . . .
C13 C 1.0025(2) 0.6369(4) 0.6135(4) 0.0681(18) Uani 1 1 d . . . . .
H13 H 1.001087 0.685241 0.581650 0.082 Uiso 1 1 calc R . . . .
C16 C 1.0061(2) 0.4971(5) 0.7102(4) 0.087(2) Uani 1 1 d . . . . .
H16 H 1.006878 0.450477 0.743886 0.104 Uiso 1 1 calc R . . . .
C15 C 1.0305(3) 0.5695(5) 0.7347(4) 0.091(2) Uani 1 1 d . . . . .
H15 H 1.048033 0.572188 0.784597 0.110 Uiso 1 1 calc R . . . .
C14 C 1.0296(2) 0.6408(5) 0.6848(4) 0.080(2) Uani 1 1 d . . . . .
H14 H 1.047470 0.690133 0.700665 0.095 Uiso 1 1 calc R . . . .
C31 C 0.9602(4) 0.3333(7) 0.6681(6) 0.119(4) Uani 0.75 1 d . . P H 1
H31A H 0.929325 0.312419 0.676170 0.178 Uiso 0.75 1 calc GR . P H 1
H31B H 0.978334 0.351960 0.716667 0.178 Uiso 0.75 1 calc GR . P H 1
H31C H 0.977194 0.287784 0.647096 0.178 Uiso 0.75 1 calc GR . P H 1
C8 C 0.7621(11) 0.1741(19) 0.4622(17) 0.100 Uiso 0.25 1 d . . P I 2
H8A H 0.736374 0.150995 0.485516 0.150 Uiso 0.25 1 calc GR . P I 2
H8B H 0.792096 0.149517 0.486877 0.150 Uiso 0.25 1 calc GR . P I 2
H8C H 0.756875 0.160004 0.408052 0.150 Uiso 0.25 1 calc GR . P I 2
C32 C 0.7101(11) 0.1577(18) 0.2937(17) 0.100 Uiso 0.25 1 d . . P J 2
H32A H 0.727711 0.127423 0.259626 0.150 Uiso 0.25 1 calc GR . P J 2
H32B H 0.677646 0.136472 0.286504 0.150 Uiso 0.25 1 calc GR . P J 2
H32C H 0.725158 0.148392 0.346421 0.150 Uiso 0.25 1 calc GR . P J 2
C2 C 0.7459(12) 0.846(2) 0.492(2) 0.100 Uiso 0.223(11) 1 d . . P C 2
H2A H 0.746320 0.861920 0.439175 0.150 Uiso 0.223(11) 1 calc GR . P C 2
H2B H 0.778011 0.848133 0.520787 0.150 Uiso 0.223(11) 1 calc GR . P C 2
H2C H 0.725716 0.885041 0.514387 0.150 Uiso 0.223(11) 1 calc GR . P C 2
C7 C 0.7542(15) 0.831(3) 0.210(2) 0.100 Uiso 0.180(11) 1 d . . P B 2
H7A H 0.723592 0.832747 0.227316 0.150 Uiso 0.180(11) 1 calc GR . P B 2
H7B H 0.751076 0.854688 0.159027 0.150 Uiso 0.180(11) 1 calc GR . P B 2
H7C H 0.777215 0.863923 0.244999 0.150 Uiso 0.180(11) 1 calc GR . P B 2

loop_
_atom_site_aniso_label
_atom_site_aniso_U_11
_atom_site_aniso_U_22
_atom_site_aniso_U_33
_atom_site_aniso_U_23
_atom_site_aniso_U_13
_atom_site_aniso_U_12
Ni6 0.0438(4) 0.0342(4) 0.0440(4) 0.0047(3) -0.0016(3) -0.0031(3)
Ni5 0.0390(4) 0.0360(4) 0.0523(5) -0.0036(3) -0.0005(3) -0.0040(3)
Ni2 0.0430(4) 0.0360(4) 0.0431(4) 0.0045(3) -0.0024(3) -0.0051(3)
Ni3 0.0485(4) 0.0401(4) 0.0496(5) -0.0056(3) 0.0036(3) -0.0042(3)
Ni1 0.0365(4) 0.0573(5) 0.0512(5) 0.0053(4) -0.0019(3) -0.0010(3)
Ni4 0.0382(4) 0.0621(5) 0.0720(6) -0.0153(4) 0.0022(4) 0.0003(4)
O91 0.0340(19) 0.0316(18) 0.044(2) -0.0002(15) 0.0039(16) 0.0013(15)
O121 0.041(2) 0.0300(18) 0.048(2) 0.0006(15) -0.0042(17) 0.0013(15)
O61 0.0357(19) 0.0315(17) 0.047(2) -0.0028(15) -0.0092(16) -0.0070(15)
O31 0.047(2) 0.0267(17) 0.052(2) 0.0019(16) 0.0114(18) -0.0072(15)
O41 0.039(2) 0.050(2) 0.059(3) 0.0071(18) -0.0034(18) -0.0043(17)
O111 0.053(2) 0.042(2) 0.058(3) 0.0134(18) 0.0082(19) -0.0061(18)
O141 0.055(3) 0.058(2) 0.050(3) -0.004(2) -0.011(2) -0.007(2)
O131 0.074(3) 0.058(3) 0.044(3) 0.002(2) -0.003(2) -0.001(2)
O142 0.065(3) 0.055(2) 0.054(3) 0.007(2) -0.011(2) -0.009(2)
O11 0.042(2) 0.062(3) 0.071(3) 0.005(2) -0.009(2) -0.0098(19)
O101 0.042(2) 0.050(2) 0.079(3) -0.010(2) 0.010(2) -0.0026(18)
O51 0.064(3) 0.054(2) 0.076(3) -0.011(2) 0.016(2) -0.001(2)
N83 0.047(3) 0.043(3) 0.064(3) 0.000(2) 0.005(3) -0.008(2)
O132 0.086(3) 0.065(3) 0.046(3) -0.007(2) 0.007(2) 0.001(2)
N144 0.067(4) 0.039(3) 0.052(4) 0.004(3) -0.004(3) 0.007(3)
N119 0.057(3) 0.040(3) 0.048(3) 0.009(2) -0.002(2) 0.001(2)
N59 0.056(3) 0.046(3) 0.048(3) -0.010(2) -0.002(2) -0.003(2)
O143 0.121(4) 0.068(3) 0.044(3) -0.008(2) -0.012(3) -0.013(3)
N23 0.050(3) 0.042(3) 0.054(3) 0.005(2) -0.006(2) -0.004(2)
N63 0.047(3) 0.051(3) 0.056(3) 0.006(2) -0.003(2) -0.012(2)
N134 0.090(4) 0.044(3) 0.053(4) 0.003(3) -0.004(3) -0.013(3)
O71 0.058(3) 0.075(3) 0.098(4) -0.018(3) -0.016(3) 0.010(2)
N19 0.039(3) 0.060(3) 0.053(3) 0.001(2) 0.000(2) 0.002(2)
N123 0.052(3) 0.058(3) 0.062(3) -0.012(2) 0.000(3) 0.004(2)
C90 0.043(3) 0.036(3) 0.047(3) 0.000(2) 0.001(3) 0.003(2)
C121 0.038(3) 0.039(3) 0.054(4) 0.001(2) -0.010(3) 0.003(2)
O133 0.181(6) 0.083(3) 0.042(3) 0.011(2) 0.002(3) 0.020(3)
C61 0.047(3) 0.034(3) 0.048(4) 0.002(2) -0.007(3) -0.010(2)
C62 0.058(4) 0.033(3) 0.054(4) -0.001(3) -0.006(3) -0.015(3)
C89 0.058(4) 0.047(3) 0.063(4) -0.007(3) 0.016(3) -0.002(3)
N79 0.065(4) 0.066(4) 0.084(4) -0.017(3) -0.021(3) 0.004(3)
C122 0.046(4) 0.045(3) 0.080(5) -0.011(3) 0.001(3) 0.006(3)
C85 0.047(4) 0.039(3) 0.058(4) -0.001(3) 0.007(3) 0.002(3)
C30 0.051(4) 0.052(4) 0.052(4) 0.001(3) 0.008(3) -0.017(3)
C84 0.063(4) 0.038(3) 0.063(4) -0.005(3) -0.002(3) -0.008(3)
C22 0.055(4) 0.045(3) 0.081(5) 0.015(3) -0.002(3) -0.002(3)
C118 0.057(4) 0.043(3) 0.066(4) 0.018(3) -0.006(3) 0.001(3)
C112 0.048(4) 0.060(4) 0.048(4) 0.013(3) 0.004(3) -0.009(3)
C117 0.055(4) 0.054(4) 0.050(4) 0.021(3) -0.001(3) -0.012(3)
C17 0.038(3) 0.083(5) 0.056(4) 0.001(3) -0.007(3) 0.000(3)
C60 0.057(4) 0.038(3) 0.061(4) -0.003(3) -0.004(3) -0.011(3)
C52 0.056(4) 0.073(4) 0.045(4) -0.010(3) 0.003(3) 0.005(3)
C58 0.067(4) 0.047(4) 0.064(4) -0.019(3) 0.003(4) -0.004(3)
C86 0.068(4) 0.042(3) 0.074(5) -0.014(3) 0.002(4) 0.001(3)
C57 0.063(4) 0.056(4) 0.054(4) -0.018(3) -0.010(3) 0.016(3)
C120 0.056(4) 0.037(3) 0.072(4) 0.008(3) 0.001(3) 0.004(3)
C21 0.053(4) 0.050(3) 0.064(4) 0.009(3) 0.003(3) 0.005(3)
C29 0.072(5) 0.070(4) 0.087(5) 0.000(4) 0.033(4) -0.019(4)
C24 0.075(5) 0.048(4) 0.061(4) 0.011(3) -0.003(4) -0.010(4)
C113 0.046(4) 0.088(5) 0.092(5) 0.030(4) 0.016(4) -0.001(4)
C82 0.049(4) 0.050(4) 0.095(5) -0.008(3) 0.011(4) -0.010(3)
C25 0.059(4) 0.043(3) 0.064(4) 0.005(3) 0.006(3) -0.022(3)
C88 0.068(4) 0.065(4) 0.078(5) -0.011(4) 0.023(4) 0.000(4)
C18 0.052(4) 0.082(5) 0.067(5) 0.016(4) -0.007(3) 0.001(3)
C87 0.078(5) 0.064(4) 0.078(5) -0.023(4) 0.014(4) 0.011(4)
C116 0.062(5) 0.077(5) 0.099(6) 0.047(4) -0.009(4) -0.015(4)
C20 0.063(4) 0.059(4) 0.069(5) 0.012(3) -0.005(3) 0.001(3)
C56 0.094(6) 0.069(5) 0.069(5) -0.028(4) -0.005(4) 0.016(4)
C72 0.049(4) 0.100(6) 0.084(5) -0.016(4) 0.001(4) 0.014(4)
C26 0.078(5) 0.076(5) 0.080(5) 0.020(4) 0.001(4) -0.027(4)
C81 0.058(4) 0.059(4) 0.114(6) -0.022(4) 0.017(4) -0.020(3)
C53 0.080(5) 0.089(5) 0.084(6) -0.014(4) 0.020(4) 0.009(4)
C115 0.066(5) 0.098(6) 0.124(7) 0.062(5) 0.015(5) -0.015(4)
C54 0.069(5) 0.130(7) 0.082(6) -0.021(5) 0.019(4) 0.031(5)
C80 0.086(5) 0.070(5) 0.090(6) -0.021(4) -0.012(4) -0.006(4)
C28 0.091(6) 0.120(7) 0.086(6) 0.002(5) 0.038(5) -0.028(6)
C27 0.083(6) 0.108(7) 0.080(6) 0.028(5) 0.013(5) -0.044(5)
C55 0.102(7) 0.106(7) 0.071(6) -0.038(5) -0.014(5) 0.034(6)
C73 0.075(5) 0.123(7) 0.098(6) -0.012(5) 0.005(5) 0.036(5)
C114 0.064(5) 0.121(7) 0.105(6) 0.035(5) 0.015(4) -0.011(5)
C78 0.088(6) 0.102(6) 0.120(7) -0.036(5) -0.031(5) 0.005(5)
C77 0.076(6) 0.113(7) 0.128(8) -0.020(6) -0.037(5) 0.015(5)
C74 0.089(7) 0.165(10) 0.119(8) -0.016(7) -0.028(6) 0.046(7)
C76 0.119(8) 0.159(10) 0.179(11) -0.052(8) -0.089(8) 0.034(7)
C75 0.110(9) 0.164(11) 0.207(13) -0.044(9) -0.073(8) 0.036(8)
C91 0.29(2) 0.096(9) 0.213(15) -0.054(10) -0.176(15) -0.001(11)
C12 0.033(3) 0.069(4) 0.061(4) -0.006(3) 0.002(3) 0.005(3)
C13 0.051(4) 0.073(4) 0.078(5) -0.014(4) 0.003(4) 0.001(3)
C16 0.068(5) 0.110(6) 0.075(6) 0.012(4) -0.007(4) -0.008(4)
C15 0.082(6) 0.109(7) 0.075(6) -0.014(5) -0.011(4) -0.006(5)
C14 0.067(5) 0.087(5) 0.080(5) -0.022(4) 0.001(4) -0.004(4)
C31 0.149(11) 0.104(8) 0.085(8) 0.039(6) -0.033(7) -0.021(7)

loop_
_atom_type_symbol
_atom_type_description
_atom_type_scat_dispersion_real
_atom_type_scat_dispersion_imag
_atom_type_scat_source
C C 0.0033 0.0016 'International Tables Vol C Tables 4.2.6.8 and 6.1.1.4'
H H 0.0000 0.0000 'International Tables Vol C Tables 4.2.6.8 and 6.1.1.4'
N N 0.0061 0.0033 'International Tables Vol C Tables 4.2.6.8 and 6.1.1.4'
Ni Ni 0.3393 1.1124 'International Tables Vol C Tables 4.2.6.8 and 6.1.1.4'
O O 0.0106 0.0060 'International Tables Vol C Tables 4.2.6.8 and 6.1.1.4'

loop_
_geom_angle_atom_site_label_1
_geom_angle_atom_site_label_2
_geom_angle_atom_site_label_3
_geom_angle
_geom_angle_site_symmetry_1
_geom_angle_site_symmetry_3
_geom_angle_publ_flag
O121 Ni6 O91 85.77(12) . . y
O121 Ni6 O142 95.49(14) . . y
O61 Ni6 O91 80.42(12) . . y
O61 Ni6 O121 80.33(12) . . y
O61 Ni6 O142 164.94(13) . . y
O111 Ni6 O91 100.27(13) . . y
O111 Ni6 O121 173.48(13) . . y
O111 Ni6 O61 98.17(14) . . y
O111 Ni6 O142 87.53(15) . . y
O111 Ni6 N119 91.61(17) . . y
O142 Ni6 O91 84.85(13) . . y
N119 Ni6 O91 164.78(16) . . y
N119 Ni6 O121 82.85(16) . . y
N119 Ni6 O61 107.45(15) . . y
N119 Ni6 O142 86.20(16) . . y
O91 Ni5 O31 79.15(13) . . y
O91 Ni5 O141 90.04(14) . . y
O121 Ni5 O91 88.76(12) . . y
O121 Ni5 O31 81.23(12) . . y
O121 Ni5 O141 93.92(14) . . y
O141 Ni5 O31 168.19(15) . . y
O101 Ni5 O91 172.75(13) . . y
O101 Ni5 O121 98.48(13) . . y
O101 Ni5 O31 101.54(14) . . y
O101 Ni5 O141 89.78(16) . . y
N83 Ni5 O91 90.69(16) . . y
N83 Ni5 O121 176.30(16) . . y
N83 Ni5 O31 95.07(15) . . y
N83 Ni5 O141 89.74(17) . . y
N83 Ni5 O101 82.06(17) . . y
O61 Ni2 O91 81.25(12) . . y
O61 Ni2 O31 87.93(12) . . y
O61 Ni2 O131 94.08(14) . . y
O31 Ni2 O91 79.20(13) . . y
O31 Ni2 O131 90.39(15) . . y
O41 Ni2 O91 102.16(13) . . y
O41 Ni2 O61 99.45(13) . . y
O41 Ni2 O31 172.61(13) . . y
O41 Ni2 O131 88.72(15) . . y
O131 Ni2 O91 168.69(15) . . y
N23 Ni2 O91 95.32(15) . . y
N23 Ni2 O61 176.45(15) . . y
N23 Ni2 O31 90.52(16) . . y
N23 Ni2 O41 82.14(17) . . y
N23 Ni2 O131 89.13(17) . . y
O121 Ni3 O61 80.96(12) . . y
O121 Ni3 O31 80.92(12) . . y
O121 Ni3 O132 166.21(14) . . y
O61 Ni3 O31 86.10(12) . . y
O61 Ni3 O132 94.37(15) . . y
O31 Ni3 O132 85.84(14) . . y
O51 Ni3 O121 97.57(15) . . y
O51 Ni3 O61 173.96(15) . . y
O51 Ni3 O31 99.48(14) . . y
O51 Ni3 O132 88.36(17) . . y
O51 Ni3 N59 91.81(18) . . y
N59 Ni3 O121 105.93(15) . . y
N59 Ni3 O61 83.01(16) . . y
N59 Ni3 O31 165.98(16) . . y
N59 Ni3 O132 86.21(16) . . y
O41 Ni1 N63 89.06(16) . . y
O41 Ni1 N19 88.21(18) . . y
O11 Ni1 O41 175.37(16) . . y
O11 Ni1 N63 86.68(17) . . y
O11 Ni1 N19 96.11(19) . . y
N19 Ni1 N63 176.6(2) . . y
O101 Ni4 N123 88.60(18) . . y
O71 Ni4 O101 175.19(17) . . y
O71 Ni4 N123 86.93(19) . . y
O71 Ni4 N79 95.9(2) . . y
N79 Ni4 O101 88.7(2) . . y
N79 Ni4 N123 175.1(2) . . y
Ni5 O91 Ni6 89.51(11) . . ?
Ni5 O91 Ni2 100.94(14) . . ?
Ni2 O91 Ni6 97.22(12) . . ?
C90 O91 Ni6 126.9(3) . . ?
C90 O91 Ni5 120.3(3) . . ?
C90 O91 Ni2 116.0(3) . . ?
Ni5 O121 Ni6 90.58(12) . . ?
Ni5 O121 Ni3 100.62(13) . . ?
Ni3 O121 Ni6 98.93(13) . . ?
C121 O121 Ni6 105.9(3) . . ?
C121 O121 Ni5 125.0(3) . . ?
C121 O121 Ni3 126.7(3) . . ?
Ni6 O61 Ni3 99.67(12) . . ?
Ni2 O61 Ni6 100.94(13) . . ?
Ni2 O61 Ni3 91.04(13) . . ?
C61 O61 Ni6 124.9(3) . . ?
C61 O61 Ni2 125.8(3) . . ?
C61 O61 Ni3 106.1(3) . . ?
Ni2 O31 Ni5 100.66(14) . . ?
Ni2 O31 Ni3 89.62(12) . . ?
Ni3 O31 Ni5 97.15(13) . . ?
C30 O31 Ni5 116.7(3) . . ?
C30 O31 Ni2 119.3(3) . . ?
C30 O31 Ni3 127.3(3) . . ?
Ni1 O41 Ni2 118.25(18) . . ?
C21 O41 Ni2 112.9(3) . . ?
C21 O41 Ni1 109.8(3) . . ?
C112 O111 Ni6 127.5(4) . . ?
N144 O141 Ni5 128.4(3) . . ?
N134 O131 Ni2 129.1(4) . . ?
N144 O142 Ni6 130.6(4) . . ?
C12 O11 Ni1 125.8(4) . . ?
Ni4 O101 Ni5 121.27(19) . . ?
C81 O101 Ni5 111.9(3) . . ?
C81 O101 Ni4 108.6(4) . . ?
C52 O51 Ni3 128.0(4) . . ?
C84 N83 Ni5 125.3(4) . . ?
C84 N83 C82 121.3(5) . . ?
C82 N83 Ni5 112.9(4) . . ?
N134 O132 Ni3 129.8(4) . . ?
O142 N144 O141 120.6(5) . . ?
O143 N144 O141 119.4(5) . . ?
O143 N144 O142 120.0(6) . . ?
C118 N119 Ni6 126.5(4) . . ?
C118 N119 C120 120.3(5) . . ?
C120 N119 Ni6 112.9(3) . . ?
C60 N59 Ni3 112.3(3) . . ?
C58 N59 Ni3 125.5(4) . . ?
C58 N59 C60 122.0(5) . . ?
C22 N23 Ni2 111.8(4) . . ?
C24 N23 Ni2 125.9(4) . . ?
C24 N23 C22 121.7(5) . . ?
Ni1 N63 H63A 107.9 . . ?
Ni1 N63 H63B 107.9 . . ?
H63A N63 H63B 107.2 . . ?
C62 N63 Ni1 117.5(4) . . ?
C62 N63 H63A 107.9 . . ?
C62 N63 H63B 107.9 . . ?
O131 N134 O132 121.2(5) . . ?
O133 N134 O131 120.5(6) . . ?
O133 N134 O132 118.3(6) . . ?
C72 O71 Ni4 126.9(4) . . ?
C18 N19 Ni1 127.6(4) . . ?
C18 N19 C20 121.6(5) . . ?
C20 N19 Ni1 110.8(3) . . ?
Ni4 N123 H12A 107.7 . . ?
Ni4 N123 H12B 107.7 . . ?
H12A N123 H12B 107.1 . . ?
C122 N123 Ni4 118.5(4) . . ?
C122 N123 H12A 107.7 . . ?
C122 N123 H12B 107.7 . . ?
O91 C90 C89 119.0(5) . . ?
O91 C90 C85 122.7(5) . . ?
C89 C90 C85 118.1(5) . . ?
O121 C121 H121 107.9 . . ?
O121 C121 C122 114.6(5) . . ?
O121 C121 C120 109.8(4) . . ?
C122 C121 H121 107.9 . . ?
C122 C121 C120 108.5(4) . . ?
C120 C121 H121 107.9 . . ?
O61 C61 H61 107.8 . . ?
O61 C61 C62 115.2(4) . . ?
O61 C61 C60 109.2(4) . . ?
C62 C61 H61 107.8 . . ?
C62 C61 C60 108.9(4) . . ?
C60 C61 H61 107.8 . . ?
N63 C62 C61 113.0(4) . . ?
N63 C62 H62A 109.0 . . ?
N63 C62 H62B 109.0 . . ?
C61 C62 H62A 109.0 . . ?
C61 C62 H62B 109.0 . . ?
H62A C62 H62B 107.8 . . ?
C90 C89 H89 119.4 . . ?
C88 C89 C90 121.2(5) . . ?
C88 C89 H89 119.4 . . ?
C80 N79 Ni4 109.9(4) . . ?
C78 N79 Ni4 128.6(5) . . ?
C78 N79 C80 121.6(6) . . ?
N123 C122 C121 113.3(4) . . ?
N123 C122 H12C 108.9 . . ?
N123 C122 H12D 108.9 . . ?
C121 C122 H12C 108.9 . . ?
C121 C122 H12D 108.9 . . ?
H12C C122 H12D 107.7 . . ?
C90 C85 C84 125.9(5) . . ?
C86 C85 C90 118.3(5) . . ?
C86 C85 C84 115.8(5) . . ?
O31 C30 C29 117.6(5) . . ?
O31 C30 C25 122.6(5) . . ?
C29 C30 C25 119.8(6) . . ?
N83 C84 C85 126.1(5) . . ?
N83 C84 H84 117.0 . . ?
N83 C84 C32 121.0(12) . . ?
C85 C84 H84 117.0 . . ?
C85 C84 C32 108.9(12) . . ?
N23 C22 H22A 109.9 . . ?
N23 C22 H22B 109.9 . . ?
N23 C22 C21 109.1(5) . . ?
H22A C22 H22B 108.3 . . ?
C21 C22 H22A 109.9 . . ?
C21 C22 H22B 109.9 . . ?
N119 C118 H118 116.9 . . ?
N119 C118 C117 126.2(5) . . ?
N119 C118 C7 111.7(17) . . ?
C117 C118 H118 116.9 . . ?
C117 C118 C7 119.0(16) . . ?
O111 C112 C117 125.2(5) . . ?
O111 C112 C113 118.5(5) . . ?
C113 C112 C117 116.3(5) . . ?
C112 C117 C118 122.6(5) . . ?
C116 C117 C118 118.6(6) . . ?
C116 C117 C112 118.8(6) . . ?
C12 C17 C18 121.9(5) . . ?
C12 C17 C16 118.1(6) . . ?
C16 C17 C18 120.0(6) . . ?
N59 C60 C61 111.4(4) . . ?
N59 C60 H60A 109.3 . . ?
N59 C60 H60B 109.3 . . ?
C61 C60 H60A 109.3 . . ?
C61 C60 H60B 109.3 . . ?
H60A C60 H60B 108.0 . . ?
O51 C52 C57 124.4(6) . . ?
O51 C52 C53 118.2(6) . . ?
C53 C52 C57 117.4(6) . . ?
N59 C58 H58 116.7 . . ?
N59 C58 C57 126.6(5) . . ?
N59 C58 C2 116.3(15) . . ?
C57 C58 H58 116.7 . . ?
C57 C58 C2 115.5(15) . . ?
C85 C86 H86 118.5 . . ?
C87 C86 C85 123.0(6) . . ?
C87 C86 H86 118.5 . . ?
C58 C57 C52 123.4(5) . . ?
C58 C57 C56 118.8(6) . . ?
C56 C57 C52 117.8(7) . . ?
N119 C120 C121 111.3(4) . . ?
N119 C120 H12E 109.4 . . ?
N119 C120 H12F 109.4 . . ?
C121 C120 H12E 109.4 . . ?
C121 C120 H12F 109.4 . . ?
H12E C120 H12F 108.0 . . ?
O41 C21 C22 109.9(4) . . ?
O41 C21 H21 109.2 . . ?
O41 C21 C20 107.3(5) . . ?
C22 C21 H21 109.2 . . ?
C22 C21 C20 112.2(5) . . ?
C20 C21 H21 109.2 . . ?
C30 C29 H29 119.9 . . ?
C30 C29 C28 120.3(7) . . ?
C28 C29 H29 119.9 . . ?
N23 C24 H24 117.1 . . ?
N23 C24 C25 125.8(6) . . ?
N23 C24 C8 117.2(14) . . ?
C25 C24 H24 117.1 . . ?
C8 C24 C25 113.4(14) . . ?
C112 C113 H113 119.0 . . ?
C114 C113 C112 122.1(7) . . ?
C114 C113 H113 119.0 . . ?
N83 C82 H82A 109.9 . . ?
N83 C82 H82B 109.9 . . ?
N83 C82 C81 108.8(5) . . ?
H82A C82 H82B 108.3 . . ?
C81 C82 H82A 109.9 . . ?
C81 C82 H82B 109.9 . . ?
C30 C25 C24 126.6(5) . . ?
C30 C25 C26 118.5(6) . . ?
C26 C25 C24 114.8(6) . . ?
C89 C88 H88 119.5 . . ?
C87 C88 C89 121.1(6) . . ?
C87 C88 H88 119.5 . . ?
N19 C18 C17 123.2(6) . . ?
N19 C18 H18 118.4 . . ?
N19 C18 C31 119.5(7) . . ?
C17 C18 H18 118.4 . . ?
C17 C18 C31 117.3(6) . . ?
C86 C87 C88 118.2(6) . . ?
C86 C87 H87 120.9 . . ?
C88 C87 H87 120.9 . . ?
C117 C116 H116 118.2 . . ?
C115 C116 C117 123.5(7) . . ?
C115 C116 H116 118.2 . . ?
N19 C20 C21 109.2(5) . . ?
N19 C20 H20A 109.8 . . ?
N19 C20 H20B 109.8 . . ?
C21 C20 H20A 109.8 . . ?
C21 C20 H20B 109.8 . . ?
H20A C20 H20B 108.3 . . ?
C57 C56 H56 118.3 . . ?
C55 C56 C57 123.4(7) . . ?
C55 C56 H56 118.3 . . ?
O71 C72 C73 117.1(7) . . ?
O71 C72 C77 124.6(7) . . ?
C77 C72 C73 118.3(7) . . ?
C25 C26 H26 118.9 . . ?
C27 C26 C25 122.2(7) . . ?
C27 C26 H26 118.9 . . ?
O101 C81 C82 110.2(5) . . ?
O101 C81 H81 107.9 . . ?
O101 C81 C80 108.3(6) . . ?
C82 C81 H81 107.9 . . ?
C80 C81 C82 114.4(6) . . ?
C80 C81 H81 107.9 . . ?
C52 C53 H53 119.5 . . ?
C54 C53 C52 121.0(7) . . ?
C54 C53 H53 119.5 . . ?
C116 C115 H115 120.8 . . ?
C116 C115 C114 118.4(7) . . ?
C114 C115 H115 120.8 . . ?
C53 C54 H54 119.0 . . ?
C55 C54 C53 121.9(8) . . ?
C55 C54 H54 119.0 . . ?
N79 C80 H80A 110.1 . . ?
N79 C80 H80B 110.1 . . ?
C81 C80 N79 108.1(5) . . ?
C81 C80 H80A 110.1 . . ?
C81 C80 H80B 110.1 . . ?
H80A C80 H80B 108.4 . . ?
C29 C28 H28 120.3 . . ?
C27 C28 C29 119.4(8) . . ?
C27 C28 H28 120.3 . . ?
C26 C27 C28 119.9(7) . . ?
C26 C27 H27 120.1 . . ?
C28 C27 H27 120.1 . . ?
C56 C55 H55 120.8 . . ?
C54 C55 C56 118.5(7) . . ?
C54 C55 H55 120.8 . . ?
C72 C73 H73 119.5 . . ?
C74 C73 C72 121.0(9) . . ?
C74 C73 H73 119.5 . . ?
C113 C114 H114 119.6 . . ?
C115 C114 C113 120.8(7) . . ?
C115 C114 H114 119.6 . . ?
N79 C78 H78 119.8 . . ?
N79 C78 C77 120.4(7) . . ?
N79 C78 C91 118.6(8) . . ?
C77 C78 H78 119.8 . . ?
C77 C78 C91 120.7(8) . . ?
C72 C77 C78 123.5(7) . . ?
C72 C77 C76 118.3(8) . . ?
C76 C77 C78 118.0(8) . . ?
C73 C74 H74 119.6 . . ?
C73 C74 C75 120.8(10) . . ?
C75 C74 H74 119.6 . . ?
C77 C76 H76 118.2 . . ?
C75 C76 C77 123.6(10) . . ?
C75 C76 H76 118.2 . . ?
C74 C75 H75 121.0 . . ?
C76 C75 C74 117.9(9) . . ?
C76 C75 H75 121.0 . . ?
C78 C91 H91A 109.5 . . ?
C78 C91 H91B 109.5 . . ?
C78 C91 H91C 109.5 . . ?
H91A C91 H91B 109.5 . . ?
H91A C91 H91C 109.5 . . ?
H91B C91 H91C 109.5 . . ?
O11 C12 C17 125.0(5) . . ?
O11 C12 C13 116.9(6) . . ?
C13 C12 C17 118.1(6) . . ?
C12 C13 H13 118.6 . . ?
C14 C13 C12 122.8(7) . . ?
C14 C13 H13 118.6 . . ?
C17 C16 H16 119.1 . . ?
C15 C16 C17 121.8(7) . . ?
C15 C16 H16 119.1 . . ?
C16 C15 H15 120.0 . . ?
C16 C15 C14 120.0(7) . . ?
C14 C15 H15 120.0 . . ?
C13 C14 C15 119.1(7) . . ?
C13 C14 H14 120.4 . . ?
C15 C14 H14 120.4 . . ?
C18 C31 H31A 109.5 . . ?
C18 C31 H31B 109.5 . . ?
C18 C31 H31C 109.5 . . ?
H31A C31 H31B 109.5 . . ?
H31A C31 H31C 109.5 . . ?
H31B C31 H31C 109.5 . . ?
C24 C8 H8A 109.5 . . ?
C24 C8 H8B 109.5 . . ?
C24 C8 H8C 109.5 . . ?
H8A C8 H8B 109.5 . . ?
H8A C8 H8C 109.5 . . ?
H8B C8 H8C 109.5 . . ?
C84 C32 H32A 109.5 . . ?
C84 C32 H32B 109.5 . . ?
C84 C32 H32C 109.5 . . ?
H32A C32 H32B 109.5 . . ?
H32A C32 H32C 109.5 . . ?
H32B C32 H32C 109.5 . . ?
C58 C2 H2A 109.5 . . ?
C58 C2 H2B 109.5 . . ?
C58 C2 H2C 109.5 . . ?
H2A C2 H2B 109.5 . . ?
H2A C2 H2C 109.5 . . ?
H2B C2 H2C 109.5 . . ?
C118 C7 H7A 109.5 . . ?
C118 C7 H7B 109.5 . . ?
C118 C7 H7C 109.5 . . ?
H7A C7 H7B 109.5 . . ?
H7A C7 H7C 109.5 . . ?
H7B C7 H7C 109.5 . . ?

loop_
_geom_bond_atom_site_label_1
_geom_bond_atom_site_label_2
_geom_bond_distance
_geom_bond_site_symmetry_2
_geom_bond_publ_flag
Ni6 O91 2.136(3) . y
Ni6 O121 2.121(3) . y
Ni6 O61 2.095(3) . y
Ni6 O111 1.968(4) . y
Ni6 O142 2.128(4) . y
Ni6 N119 2.000(4) . y
Ni5 O91 2.083(3) . y
Ni5 O121 2.059(3) . y
Ni5 O31 2.140(3) . y
Ni5 O141 2.109(4) . y
Ni5 O101 2.058(4) . y
Ni5 N83 1.996(4) . y
Ni2 O91 2.135(3) . y
Ni2 O61 2.060(3) . y
Ni2 O31 2.087(3) . y
Ni2 O41 2.042(3) . y
Ni2 O131 2.094(4) . y
Ni2 N23 1.992(4) . y
Ni3 O121 2.093(3) . y
Ni3 O61 2.096(3) . y
Ni3 O31 2.120(3) . y
Ni3 O51 1.943(4) . y
Ni3 O132 2.144(4) . y
Ni3 N59 1.999(4) . y
Ni1 O41 1.843(3) . y
Ni1 O11 1.821(4) . y
Ni1 N63 1.906(4) . y
Ni1 N19 1.846(5) . y
Ni4 O101 1.848(4) . y
Ni4 O71 1.812(4) . y
Ni4 N123 1.900(4) . y
Ni4 N79 1.838(5) . y
O91 C90 1.363(6) . ?
O121 C121 1.429(5) . ?
O61 C61 1.438(5) . ?
O31 C30 1.381(6) . ?
O41 C21 1.424(6) . ?
O111 C112 1.306(6) . ?
O141 N144 1.266(6) . ?
O131 N134 1.256(6) . ?
O142 N144 1.264(6) . ?
O11 C12 1.305(6) . ?
O101 C81 1.430(6) . ?
O51 C52 1.319(7) . ?
N83 C84 1.267(7) . ?
N83 C82 1.451(7) . ?
O132 N134 1.273(6) . ?
N144 O143 1.224(6) . ?
N119 C118 1.276(7) . ?
N119 C120 1.441(7) . ?
N59 C60 1.443(7) . ?
N59 C58 1.303(7) . ?
N23 C22 1.474(7) . ?
N23 C24 1.236(7) . ?
N63 H63A 0.8900 . ?
N63 H63B 0.8900 . ?
N63 C62 1.460(6) . ?
N134 O133 1.235(6) . ?
O71 C72 1.310(7) . ?
N19 C18 1.267(7) . ?
N19 C20 1.474(7) . ?
N123 H12A 0.8900 . ?
N123 H12B 0.8900 . ?
N123 C122 1.464(7) . ?
C90 C89 1.389(7) . ?
C90 C85 1.410(7) . ?
C121 H121 0.9800 . ?
C121 C122 1.503(7) . ?
C121 C120 1.535(7) . ?
C61 H61 0.9800 . ?
C61 C62 1.513(7) . ?
C61 C60 1.518(7) . ?
C62 H62A 0.9700 . ?
C62 H62B 0.9700 . ?
C89 H89 0.9300 . ?
C89 C88 1.386(8) . ?
N79 C80 1.480(8) . ?
N79 C78 1.306(8) . ?
C122 H12C 0.9700 . ?
C122 H12D 0.9700 . ?
C85 C84 1.457(8) . ?
C85 C86 1.397(7) . ?
C30 C29 1.386(8) . ?
C30 C25 1.390(8) . ?
C84 H84 0.9300 . ?
C84 C32 1.60(3) . ?
C22 H22A 0.9700 . ?
C22 H22B 0.9700 . ?
C22 C21 1.505(7) . ?
C118 H118 0.9300 . ?
C118 C117 1.444(8) . ?
C118 C7 1.57(4) . ?
C112 C117 1.438(7) . ?
C112 C113 1.397(8) . ?
C117 C116 1.386(8) . ?
C17 C18 1.452(8) . ?
C17 C12 1.409(8) . ?
C17 C16 1.420(9) . ?
C60 H60A 0.9700 . ?
C60 H60B 0.9700 . ?
C52 C57 1.435(8) . ?
C52 C53 1.416(9) . ?
C58 H58 0.9300 . ?
C58 C57 1.408(8) . ?
C58 C2 1.46(3) . ?
C86 H86 0.9300 . ?
C86 C87 1.364(8) . ?
C57 C56 1.410(8) . ?
C120 H12E 0.9700 . ?
C120 H12F 0.9700 . ?
C21 H21 0.9800 . ?
C21 C20 1.507(7) . ?
C29 H29 0.9300 . ?
C29 C28 1.403(9) . ?
C24 H24 0.9300 . ?
C24 C25 1.457(8) . ?
C24 C8 1.43(3) . ?
C113 H113 0.9300 . ?
C113 C114 1.381(9) . ?
C82 H82A 0.9700 . ?
C82 H82B 0.9700 . ?
C82 C81 1.522(8) . ?
C25 C26 1.394(8) . ?
C88 H88 0.9300 . ?
C88 C87 1.366(8) . ?
C18 H18 0.9300 . ?
C18 C31 1.562(10) . ?
C87 H87 0.9300 . ?
C116 H116 0.9300 . ?
C116 C115 1.349(9) . ?
C20 H20A 0.9700 . ?
C20 H20B 0.9700 . ?
C56 H56 0.9300 . ?
C56 C55 1.373(10) . ?
C72 C73 1.419(9) . ?
C72 C77 1.383(10) . ?
C26 H26 0.9300 . ?
C26 C27 1.354(10) . ?
C81 H81 0.9800 . ?
C81 C80 1.464(8) . ?
C53 H53 0.9300 . ?
C53 C54 1.390(9) . ?
C115 H115 0.9300 . ?
C115 C114 1.376(9) . ?
C54 H54 0.9300 . ?
C54 C55 1.355(10) . ?
C80 H80A 0.9700 . ?
C80 H80B 0.9700 . ?
C28 H28 0.9300 . ?
C28 C27 1.382(10) . ?
C27 H27 0.9300 . ?
C55 H55 0.9300 . ?
C73 H73 0.9300 . ?
C73 C74 1.359(10) . ?
C114 H114 0.9300 . ?
C78 H78 0.9300 . ?
C78 C77 1.469(10) . ?
C78 C91 1.528(12) . ?
C77 C76 1.394(10) . ?
C74 H74 0.9300 . ?
C74 C75 1.387(12) . ?
C76 H76 0.9300 . ?
C76 C75 1.355(13) . ?
C75 H75 0.9300 . ?
C91 H91A 0.9600 . ?
C91 H91B 0.9600 . ?
C91 H91C 0.9600 . ?
C12 C13 1.401(8) . ?
C13 H13 0.9300 . ?
C13 C14 1.351(8) . ?
C16 H16 0.9300 . ?
C16 C15 1.346(9) . ?
C15 H15 0.9300 . ?
C15 C14 1.405(9) . ?
C14 H14 0.9300 . ?
C31 H31A 0.9600 . ?
C31 H31B 0.9600 . ?
C31 H31C 0.9600 . ?
C8 H8A 0.9600 . ?
C8 H8B 0.9600 . ?
C8 H8C 0.9600 . ?
C32 H32A 0.9600 . ?
C32 H32B 0.9600 . ?
C32 H32C 0.9600 . ?
C2 H2A 0.9600 . ?
C2 H2B 0.9600 . ?
C2 H2C 0.9600 . ?
C7 H7A 0.9600 . ?
C7 H7B 0.9600 . ?
C7 H7C 0.9600 . ?

loop_
_geom_hbond_atom_site_label_D
_geom_hbond_atom_site_label_H
_geom_hbond_atom_site_label_A
_geom_hbond_distance_DH
_geom_hbond_distance_HA
_geom_hbond_distance_DA
_geom_hbond_angle_DHA
_geom_hbond_site_symmetry_A
N123 H12B O51 0.8900 2.1400 2.874(6) 139.00 .
N63 H63B O111 0.8900 2.1800 2.899(6) 138.00 .

loop_
_geom_torsion_atom_site_label_1
_geom_torsion_atom_site_label_2
_geom_torsion_atom_site_label_3
_geom_torsion_atom_site_label_4
_geom_torsion
_geom_torsion_site_symmetry_1
_geom_torsion_site_symmetry_2
_geom_torsion_site_symmetry_3
_geom_torsion_site_symmetry_4
_geom_torsion_publ_flag
Ni6 O91 C90 C89 40.6(6) . . . . ?
Ni6 O91 C90 C85 -144.2(4) . . . . ?
Ni6 O121 C121 C122 -165.1(3) . . . . ?
Ni6 O121 C121 C120 -42.8(5) . . . . ?
Ni6 O61 C61 C62 -51.9(5) . . . . ?
Ni6 O61 C61 C60 71.0(5) . . . . ?
Ni6 O111 C112 C117 1.1(8) . . . . ?
Ni6 O111 C112 C113 179.8(4) . . . . ?
Ni6 O142 N144 O141 8.1(7) . . . . ?
Ni6 O142 N144 O143 -172.1(4) . . . . ?
Ni6 N119 C118 C117 -8.0(9) . . . . ?
Ni6 N119 C118 C7 -168.0(17) . . . . ?
Ni6 N119 C120 C121 -20.2(6) . . . . ?
Ni5 O91 C90 C89 155.8(4) . . . . ?
Ni5 O91 C90 C85 -29.0(6) . . . . ?
Ni5 O121 C121 C122 92.7(5) . . . . ?
Ni5 O121 C121 C120 -145.0(3) . . . . ?
Ni5 O31 C30 C29 -84.1(5) . . . . ?
Ni5 O31 C30 C25 93.5(5) . . . . ?
Ni5 O141 N144 O142 -16.8(7) . . . . ?
Ni5 O141 N144 O143 163.3(4) . . . . ?
Ni5 O101 C81 C82 29.5(6) . . . . ?
Ni5 O101 C81 C80 -96.4(5) . . . . ?
Ni5 N83 C84 C85 7.2(8) . . . . ?
Ni5 N83 C84 C32 162.2(13) . . . . ?
Ni5 N83 C82 C81 34.3(6) . . . . ?
Ni2 O91 C90 C89 -82.2(5) . . . . ?
Ni2 O91 C90 C85 93.0(5) . . . . ?
Ni2 O61 C61 C62 90.2(5) . . . . ?
Ni2 O61 C61 C60 -146.9(3) . . . . ?
Ni2 O31 C30 C29 154.6(4) . . . . ?
Ni2 O31 C30 C25 -27.8(6) . . . . ?
Ni2 O41 C21 C22 28.6(6) . . . . ?
Ni2 O41 C21 C20 -93.6(4) . . . . ?
Ni2 O131 N134 O132 -11.1(8) . . . . ?
Ni2 O131 N134 O133 168.4(4) . . . . ?
Ni2 N23 C22 C21 35.2(5) . . . . ?
Ni2 N23 C24 C25 8.9(9) . . . . ?
Ni2 N23 C24 C8 165.9(14) . . . . ?
Ni3 O121 C121 C122 -50.6(5) . . . . ?
Ni3 O121 C121 C120 71.7(5) . . . . ?
Ni3 O61 C61 C62 -166.4(3) . . . . ?
Ni3 O61 C61 C60 -43.5(4) . . . . ?
Ni3 O31 C30 C29 39.8(7) . . . . ?
Ni3 O31 C30 C25 -142.5(4) . . . . ?
Ni3 O51 C52 C57 4.2(8) . . . . ?
Ni3 O51 C52 C53 -177.8(4) . . . . ?
Ni3 O132 N134 O131 4.8(8) . . . . ?
Ni3 O132 N134 O133 -174.8(4) . . . . ?
Ni3 N59 C60 C61 -21.2(5) . . . . ?
Ni3 N59 C58 C57 -5.6(9) . . . . ?
Ni3 N59 C58 C2 -170.3(15) . . . . ?
Ni1 O41 C21 C22 162.8(4) . . . . ?
Ni1 O41 C21 C20 40.6(5) . . . . ?
Ni1 O11 C12 C17 6.1(8) . . . . ?
Ni1 O11 C12 C13 -173.2(4) . . . . ?
Ni1 N63 C62 C61 -53.6(5) . . . . ?
Ni1 N19 C18 C17 -0.3(10) . . . . ?
Ni1 N19 C18 C31 178.3(6) . . . . ?
Ni1 N19 C20 C21 17.4(6) . . . . ?
Ni4 O101 C81 C82 165.9(4) . . . . ?
Ni4 O101 C81 C80 40.1(6) . . . . ?
Ni4 O71 C72 C73 179.1(5) . . . . ?
Ni4 O71 C72 C77 0.9(11) . . . . ?
Ni4 N123 C122 C121 -55.5(6) . . . . ?
Ni4 N79 C80 C81 25.6(7) . . . . ?
Ni4 N79 C78 C77 -0.7(13) . . . . ?
Ni4 N79 C78 C91 -173.9(9) . . . . ?
O91 C90 C89 C88 175.8(5) . . . . ?
O91 C90 C85 C84 5.1(8) . . . . ?
O91 C90 C85 C86 -174.8(5) . . . . ?
O121 C121 C122 N123 -48.7(6) . . . . ?
O121 C121 C120 N119 43.3(6) . . . . ?
O61 C61 C62 N63 -48.2(6) . . . . ?
O61 C61 C60 N59 44.2(6) . . . . ?
O31 C30 C29 C28 177.9(6) . . . . ?
O31 C30 C25 C24 4.1(9) . . . . ?
O31 C30 C25 C26 -177.5(5) . . . . ?
O41 Ni1 N19 C18 -173.5(6) . . . . ?
O41 Ni1 N19 C20 4.1(4) . . . . ?
O41 C21 C20 N19 -37.2(6) . . . . ?
O111 C112 C117 C118 0.1(9) . . . . ?
O111 C112 C117 C116 179.5(6) . . . . ?
O111 C112 C113 C114 -179.0(6) . . . . ?
O11 Ni1 N19 C18 4.8(6) . . . . ?
O11 Ni1 N19 C20 -177.5(4) . . . . ?
O11 C12 C13 C14 179.1(6) . . . . ?
O101 Ni4 N79 C80 -2.9(5) . . . . ?
O101 Ni4 N79 C78 179.0(8) . . . . ?
O101 C81 C80 N79 -42.5(7) . . . . ?
O51 C52 C57 C58 -1.8(9) . . . . ?
O51 C52 C57 C56 178.9(5) . . . . ?
O51 C52 C53 C54 -179.7(6) . . . . ?
N83 C82 C81 O101 -41.3(7) . . . . ?
N83 C82 C81 C80 80.9(6) . . . . ?
N119 C118 C117 C112 3.7(9) . . . . ?
N119 C118 C117 C116 -175.7(6) . . . . ?
N59 C58 C57 C52 2.6(10) . . . . ?
N59 C58 C57 C56 -178.0(6) . . . . ?
N23 C22 C21 O41 -41.1(6) . . . . ?
N23 C22 C21 C20 78.1(6) . . . . ?
N23 C24 C25 C30 7.8(10) . . . . ?
N23 C24 C25 C26 -170.6(6) . . . . ?
N63 Ni1 O41 Ni2 -76.7(2) . . . . ?
N63 Ni1 O41 C21 151.8(4) . . . . ?
N63 Ni1 O11 C12 174.4(5) . . . . ?
O71 Ni4 N79 C80 175.7(5) . . . . ?
O71 Ni4 N79 C78 -2.5(8) . . . . ?
O71 C72 C73 C74 179.7(8) . . . . ?
O71 C72 C77 C78 -5.2(15) . . . . ?
O71 C72 C77 C76 178.8(9) . . . . ?
N19 Ni1 O41 Ni2 105.3(2) . . . . ?
N19 Ni1 O41 C21 -26.2(4) . . . . ?
N19 Ni1 O11 C12 -7.5(5) . . . . ?
N123 Ni4 O101 Ni5 -73.6(2) . . . . ?
N123 Ni4 O101 C81 154.7(4) . . . . ?
N123 Ni4 O71 C72 -173.5(6) . . . . ?
C90 C89 C88 C87 -2.6(10) . . . . ?
C90 C85 C84 N83 8.0(9) . . . . ?
C90 C85 C84 C32 -149.5(12) . . . . ?
C90 C85 C86 C87 0.8(9) . . . . ?
C62 C61 C60 N59 170.7(4) . . . . ?
C89 C90 C85 C84 -179.6(5) . . . . ?
C89 C90 C85 C86 0.5(8) . . . . ?
C89 C88 C87 C86 3.8(10) . . . . ?
N79 Ni4 O101 Ni5 110.5(3) . . . . ?
N79 Ni4 O101 C81 -21.1(4) . . . . ?
N79 Ni4 O71 C72 2.4(6) . . . . ?
N79 C78 C77 C72 5.0(15) . . . . ?
N79 C78 C77 C76 -178.9(10) . . . . ?
C122 C121 C120 N119 169.1(4) . . . . ?
C85 C90 C89 C88 0.4(8) . . . . ?
C85 C86 C87 C88 -2.9(10) . . . . ?
C30 C29 C28 C27 -0.3(11) . . . . ?
C30 C25 C26 C27 -0.2(10) . . . . ?
C84 N83 C82 C81 -138.5(6) . . . . ?
C84 C85 C86 C87 -179.1(6) . . . . ?
C22 N23 C24 C25 179.3(5) . . . . ?
C22 N23 C24 C8 -23.7(16) . . . . ?
C22 C21 C20 N19 -157.9(5) . . . . ?
C118 N119 C120 C121 154.2(5) . . . . ?
C118 C117 C116 C115 178.4(7) . . . . ?
C112 C117 C116 C115 -1.0(10) . . . . ?
C112 C113 C114 C115 -0.1(12) . . . . ?
C117 C112 C113 C114 -0.3(10) . . . . ?
C117 C116 C115 C114 0.5(12) . . . . ?
C17 C12 C13 C14 -0.2(9) . . . . ?
C17 C16 C15 C14 0.3(12) . . . . ?
C60 N59 C58 C57 179.8(5) . . . . ?
C60 N59 C58 C2 15.1(17) . . . . ?
C60 C61 C62 N63 -171.2(4) . . . . ?
C52 C57 C56 C55 -0.2(10) . . . . ?
C52 C53 C54 C55 1.6(12) . . . . ?
C58 N59 C60 C61 154.1(5) . . . . ?
C58 C57 C56 C55 -179.6(6) . . . . ?
C86 C85 C84 N83 -172.0(6) . . . . ?
C86 C85 C84 C32 30.5(13) . . . . ?
C57 C52 C53 C54 -1.5(10) . . . . ?
C57 C56 C55 C54 0.2(11) . . . . ?
C120 N119 C118 C117 178.4(5) . . . . ?
C120 N119 C118 C7 18.4(18) . . . . ?
C120 C121 C122 N123 -171.7(4) . . . . ?
C29 C30 C25 C24 -178.3(6) . . . . ?
C29 C30 C25 C26 0.0(9) . . . . ?
C29 C28 C27 C26 0.2(12) . . . . ?
C24 N23 C22 C21 -136.4(5) . . . . ?
C24 C25 C26 C27 178.4(6) . . . . ?
C113 C112 C117 C118 -178.6(6) . . . . ?
C113 C112 C117 C116 0.8(8) . . . . ?
C82 N83 C84 C85 179.0(5) . . . . ?
C82 N83 C84 C32 -25.9(15) . . . . ?
C82 C81 C80 N79 -165.8(5) . . . . ?
C25 C30 C29 C28 0.2(10) . . . . ?
C25 C26 C27 C28 0.0(11) . . . . ?
C18 N19 C20 C21 -164.8(6) . . . . ?
C18 C17 C12 O11 0.4(10) . . . . ?
C18 C17 C12 C13 179.7(6) . . . . ?
C18 C17 C16 C15 -179.8(7) . . . . ?
C116 C115 C114 C113 0.1(12) . . . . ?
C20 N19 C18 C17 -177.7(6) . . . . ?
C20 N19 C18 C31 0.9(10) . . . . ?
C72 C73 C74 C75 2.9(16) . . . . ?
C72 C77 C76 C75 0(2) . . . . ?
C53 C52 C57 C58 -179.8(6) . . . . ?
C53 C52 C57 C56 0.9(9) . . . . ?
C53 C54 C55 C56 -0.9(12) . . . . ?
C80 N79 C78 C77 -178.6(8) . . . . ?
C80 N79 C78 C91 8.1(15) . . . . ?
C73 C72 C77 C78 176.6(8) . . . . ?
C73 C72 C77 C76 0.6(14) . . . . ?
C73 C74 C75 C76 -2.4(19) . . . . ?
C78 N79 C80 C81 -156.1(8) . . . . ?
C78 C77 C76 C75 -176.4(12) . . . . ?
C77 C72 C73 C74 -2.0(13) . . . . ?
C77 C76 C75 C74 1(2) . . . . ?
C91 C78 C77 C72 178.1(11) . . . . ?
C91 C78 C77 C76 -5.8(17) . . . . ?
C12 C17 C18 N19 -3.4(10) . . . . ?
C12 C17 C18 C31 177.9(7) . . . . ?
C12 C17 C16 C15 -3.0(11) . . . . ?
C12 C13 C14 C15 -2.6(11) . . . . ?
C16 C17 C18 N19 173.2(6) . . . . ?
C16 C17 C18 C31 -5.4(10) . . . . ?
C16 C17 C12 O11 -176.3(6) . . . . ?
C16 C17 C12 C13 3.0(9) . . . . ?
C16 C15 C14 C13 2.5(12) . . . . ?
C8 C24 C25 C30 -150.0(14) . . . . ?
C8 C24 C25 C26 31.6(15) . . . . ?
C2 C58 C57 C52 167.5(16) . . . . ?
C2 C58 C57 C56 -13.1(17) . . . . ?
C7 C118 C117 C112 162.4(18) . . . . ?
C7 C118 C117 C116 -17.0(19) . . . . ?
